data_2211308
loop_
_publ_author_name
'Campian, Marius'
'Haiduc, Ionel'
'Tiekink, Edward R. T.'

_publ_section_title
;Bis(<i>O</i>-benzyl
 dithiocarbonato-\k^2^<i>S</i>,<i>S</i>')bis(3-methylpyridine-\k<i>N</i>)nickel(II)
;
_journal_coeditor_code BV2041
_journal_issue 12
_journal_name_full 'Acta Crystallographica Section E'
_journal_page_first m3516
_journal_page_last m3517
_journal_paper_doi 10.1107/S1600536806049385
_journal_volume 62
_journal_year 2006
_chemical_formula_iupac '[Ni (C8 H7 O S2)2 (C6 H7 N)2]'
_chemical_formula_moiety 'C28 H28 N2 Ni O2 S4'
_chemical_formula_sum 'C28 H28 N2 Ni O2 S4'
_chemical_formula_weight 611.47
_chemical_name_systematic
;
Bis(O-benzyl dithiocarbonato-\k^2^S,S')bis(3-methylpyridine-\kN)nickel(II)
;
_space_group_IT_number 2
_symmetry_cell_setting triclinic
_symmetry_space_group_name_Hall '-P 1'
_symmetry_space_group_name_H-M 'P -1'
_atom_sites_solution_hydrogens geom
_atom_sites_solution_primary direct
_atom_sites_solution_secondary difmap
_audit_creation_method SHELXL-97
_cell_angle_alpha 72.178(2)
_cell_angle_beta 86.966(2)
_cell_angle_gamma 79.262(2)
_cell_formula_units_Z 1
_cell_length_a 6.6339(7)
_cell_length_b 9.7275(10)
_cell_length_c 11.7926(11)
_cell_measurement_reflns_used 4445
_cell_measurement_temperature 293(2)
_cell_measurement_theta_max 28.0
_cell_measurement_theta_min 2.2
_cell_volume 711.78(12)
_computing_cell_refinement 'SAINT (Bruker, 2000)'
_computing_data_collection 'SMART (Bruker, 2000)'
_computing_data_reduction SAINT
_computing_molecular_graphics 'ORTEPII (Johnson, 1976) and DIAMOND (Brandenburg, 2006)'
_computing_publication_material SHELXL97
_computing_structure_refinement 'SHELXL97 (Sheldrick, 1997)'
_computing_structure_solution 'PATTY in DIRDIF92 (Beurskens <i>et al.</i>,  1992)'
_diffrn_ambient_temperature 293(2)
_diffrn_measured_fraction_theta_full 0.994
_diffrn_measured_fraction_theta_max 0.994
_diffrn_measurement_device_type 'Bruker AXS SMART CCD'
_diffrn_measurement_method '\f and \w'
_diffrn_radiation_monochromator graphite
_diffrn_radiation_source 'fine-focus sealed tube'
_diffrn_radiation_type MoK\a
_diffrn_radiation_wavelength 0.71069
_diffrn_reflns_av_R_equivalents 0.036
_diffrn_reflns_av_sigmaI/netI 0.044
_diffrn_reflns_limit_h_max 8
_diffrn_reflns_limit_h_min -8
_diffrn_reflns_limit_k_max 12
_diffrn_reflns_limit_k_min -12
_diffrn_reflns_limit_l_max 14
_diffrn_reflns_limit_l_min -14
_diffrn_reflns_number 7678
_diffrn_reflns_theta_full 26.4
_diffrn_reflns_theta_max 26.4
_diffrn_reflns_theta_min 1.8
_diffrn_standards_decay_% 0
_diffrn_standards_number 0
_exptl_absorpt_coefficient_mu 1.003
_exptl_absorpt_correction_T_max 0.889
_exptl_absorpt_correction_T_min 0.795
_exptl_absorpt_correction_type multi-scan
_exptl_absorpt_process_details '(SADABS; Bruker, 2000)'
_exptl_crystal_colour green
_exptl_crystal_density_diffrn 1.427
_exptl_crystal_density_method 'not measured'
_exptl_crystal_description block
_exptl_crystal_F_000 318
_exptl_crystal_size_max 0.25
_exptl_crystal_size_mid 0.13
_exptl_crystal_size_min 0.12
_refine_diff_density_max 0.35
_refine_diff_density_min -0.30
_refine_ls_extinction_method none
_refine_ls_goodness_of_fit_ref 1.12
_refine_ls_hydrogen_treatment constr
_refine_ls_matrix_type full
_refine_ls_number_parameters 170
_refine_ls_number_reflns 2898
_refine_ls_number_restraints 0
_refine_ls_restrained_S_all 1.12
_refine_ls_R_factor_all 0.048
_refine_ls_R_factor_gt 0.042
_refine_ls_shift/su_max 0.000
_refine_ls_shift/su_mean 0.000
_refine_ls_structure_factor_coef Fsqd
_refine_ls_weighting_details 'calc w=1/[\s^2^(Fo^2^)+(0.0263P)^2^+0.313P] where P=(Fo^2^+2Fc^2^)/3'
_refine_ls_weighting_scheme calc
_refine_ls_wR_factor_gt 0.088
_refine_ls_wR_factor_ref 0.091
_reflns_number_gt 2573
_reflns_number_total 2898
_reflns_threshold_expression I>2\s(I)
_cod_data_source_file bv2041.cif
_cod_data_source_block I
_cod_database_code 2211308
_cod_database_fobs_code 2211308

loop_
_symmetry_equiv_pos_as_xyz
'x, y, z'
'-x, -y, -z'

loop_
_atom_site_type_symbol
_atom_site_label
_atom_site_fract_x
_atom_site_fract_y
_atom_site_fract_z
_atom_site_U_iso_or_equiv
_atom_site_adp_type
_atom_site_calc_flag
_atom_site_refinement_flags
_atom_site_occupancy
Ni Ni 0.0000 0.0000 0.0000 0.02731(14) Uani d S 1
S S1 0.05998(9) 0.04970(7) 0.18545(6) 0.03475(17) Uani d . 1
S S2 -0.34042(9) 0.05520(7) 0.08663(6) 0.03483(17) Uani d . 1
O O1 -0.2802(3) 0.1148(2) 0.28767(15) 0.0385(4) Uani d . 1
N N1 -0.0146(3) 0.2239(2) -0.09353(18) 0.0323(5) Uani d . 1
C C1 -0.1992(4) 0.0761(3) 0.1931(2) 0.0308(5) Uani d . 1
C C2 -0.4992(4) 0.1294(3) 0.3047(2) 0.0399(6) Uani d . 1
H H2A -0.5404 0.0349 0.3198 0.048 Uiso calc R 1
H H2B -0.5697 0.1967 0.2337 0.048 Uiso calc R 1
C C3 -0.5546(4) 0.1867(3) 0.4087(2) 0.0386(6) Uani d . 1
C C4 -0.4241(5) 0.2509(3) 0.4547(3) 0.0534(8) Uani d . 1
H H4 -0.2940 0.2577 0.4223 0.064 Uiso calc R 1
C C5 -0.4858(7) 0.3056(4) 0.5490(3) 0.0743(11) Uani d . 1
H H5 -0.3970 0.3486 0.5800 0.089 Uiso calc R 1
C C6 -0.6786(8) 0.2962(4) 0.5968(3) 0.0822(13) Uani d . 1
H H6 -0.7202 0.3338 0.6596 0.099 Uiso calc R 1
C C7 -0.8080(6) 0.2321(4) 0.5524(3) 0.0690(11) Uani d . 1
H H7 -0.9378 0.2256 0.5852 0.083 Uiso calc R 1
C C8 -0.7477(5) 0.1765(3) 0.4588(3) 0.0502(8) Uani d . 1
H H8 -0.8366 0.1321 0.4292 0.060 Uiso calc R 1
C C9 0.1291(4) 0.2956(3) -0.0751(2) 0.0336(6) Uani d . 1
H H9 0.2362 0.2422 -0.0231 0.040 Uiso calc R 1
C C10 0.1280(4) 0.4440(3) -0.1288(2) 0.0379(6) Uani d . 1
C C11 -0.0290(5) 0.5203(3) -0.2083(3) 0.0475(7) Uani d . 1
H H11 -0.0358 0.6201 -0.2466 0.057 Uiso calc R 1
C C12 -0.1758(5) 0.4484(3) -0.2308(3) 0.0492(7) Uani d . 1
H H12 -0.2807 0.4985 -0.2853 0.059 Uiso calc R 1
C C13 -0.1650(4) 0.3008(3) -0.1711(2) 0.0391(6) Uani d . 1
H H13 -0.2659 0.2533 -0.1854 0.047 Uiso calc R 1
C C14 0.2927(5) 0.5154(3) -0.0993(3) 0.0571(8) Uani d . 1
H H14A 0.3677 0.5544 -0.1701 0.086 Uiso calc R 1
H H14B 0.3846 0.4439 -0.0410 0.086 Uiso calc R 1
H H14C 0.2308 0.5935 -0.0679 0.086 Uiso calc R 1

loop_
_atom_site_aniso_label
_atom_site_aniso_U_11
_atom_site_aniso_U_22
_atom_site_aniso_U_33
_atom_site_aniso_U_12
_atom_site_aniso_U_13
_atom_site_aniso_U_23
Ni 0.0277(2) 0.0280(2) 0.0277(2) -0.00416(18) -0.00053(17) -0.01095(18)
S1 0.0296(3) 0.0442(4) 0.0348(4) -0.0073(3) -0.0015(3) -0.0176(3)
S2 0.0289(3) 0.0452(4) 0.0353(4) -0.0049(3) -0.0019(3) -0.0201(3)
O1 0.0351(10) 0.0517(11) 0.0344(10) -0.0058(8) 0.0028(8) -0.0230(9)
N1 0.0312(11) 0.0330(11) 0.0326(11) -0.0034(9) 0.0000(9) -0.0111(9)
C1 0.0330(13) 0.0286(12) 0.0313(13) -0.0059(10) -0.0012(10) -0.0093(10)
C2 0.0298(14) 0.0502(16) 0.0419(15) -0.0038(12) 0.0021(11) -0.0193(13)
C3 0.0452(16) 0.0338(14) 0.0306(14) 0.0015(12) 0.0017(12) -0.0061(11)
C4 0.061(2) 0.058(2) 0.0453(17) -0.0064(16) 0.0037(15) -0.0245(15)
C5 0.100(3) 0.073(2) 0.060(2) -0.005(2) -0.005(2) -0.041(2)
C6 0.116(4) 0.083(3) 0.044(2) 0.012(3) 0.014(2) -0.036(2)
C7 0.074(2) 0.069(2) 0.047(2) 0.0106(19) 0.0216(18) -0.0102(18)
C8 0.0518(18) 0.0480(17) 0.0414(16) 0.0002(14) 0.0092(14) -0.0065(14)
C9 0.0318(13) 0.0336(13) 0.0336(13) -0.0035(11) -0.0003(10) -0.0090(11)
C10 0.0415(16) 0.0361(14) 0.0384(15) -0.0085(12) 0.0096(12) -0.0151(12)
C11 0.0582(19) 0.0313(14) 0.0459(17) -0.0016(13) 0.0028(14) -0.0057(12)
C12 0.0518(18) 0.0428(16) 0.0448(17) 0.0060(14) -0.0122(14) -0.0080(13)
C13 0.0377(15) 0.0397(15) 0.0401(15) -0.0028(12) -0.0067(12) -0.0135(12)
C14 0.056(2) 0.0439(17) 0.075(2) -0.0224(15) 0.0068(17) -0.0165(16)

loop_
_atom_type_symbol
_atom_type_description
_atom_type_scat_dispersion_real
_atom_type_scat_dispersion_imag
_atom_type_scat_source
C C 0.0033 0.0016 'International Tables Vol C Tables 4.2.6.8 and 6.1.1.4'
H H 0.0000 0.0000 'International Tables Vol C Tables 4.2.6.8 and 6.1.1.4'
N N 0.0061 0.0033 'International Tables Vol C Tables 4.2.6.8 and 6.1.1.4'
Ni Ni 0.3393 1.1124 'International Tables Vol C Tables 4.2.6.8 and 6.1.1.4'
O O 0.0106 0.0060 'International Tables Vol C Tables 4.2.6.8 and 6.1.1.4'
S S 0.1246 0.1234 'International Tables Vol C Tables 4.2.6.8 and 6.1.1.4'

loop_
_geom_angle_atom_site_label_1
_geom_angle_atom_site_label_2
_geom_angle_atom_site_label_3
_geom_angle_site_symmetry_1
_geom_angle_site_symmetry_3
_geom_angle
_geom_angle_publ_flag
S1 Ni S2 . . 73.60(2) y
S1 Ni S2 2 . 106.40(2) y
S1 Ni N1 . . 89.83(6) y
S1 Ni N1 . 2 90.17(6) y
S2 Ni N1 . . 90.43(6) y
N1 Ni N1 2 . 180 ?
N1 Ni S1 2 2 89.83(6) ?
N1 Ni S1 2 . 90.17(6) ?
S1 Ni S1 2 . 180 ?
N1 Ni S2 2 . 89.57(6) ?
N1 Ni S2 2 2 90.43(6) ?
N1 Ni S2 . 2 89.57(6) ?
S1 Ni S2 2 2 73.60(2) ?
S1 Ni S2 . 2 106.40(2) ?
S2 Ni S2 . 2 180 ?
Ni S1 C1 . . 82.91(8) y
Ni S2 C1 . . 82.46(9) y
C1 O1 C2 . . 118.56(19) ?
C9 N1 C13 . . 117.4(2) ?
C9 N1 Ni . . 120.01(16) ?
C13 N1 Ni . . 122.58(17) ?
S1 C1 S2 . . 121.02(15) y
S1 C1 O1 . . 115.32(17) y
S2 C1 O1 . . 123.66(18) y
O1 C2 C3 . . 108.6(2) ?
O1 C2 H2A . . 110.0 ?
C3 C2 H2A . . 110.0 ?
O1 C2 H2B . . 110.0 ?
C3 C2 H2B . . 110.0 ?
H2A C2 H2B . . 108.3 ?
C8 C3 C4 . . 119.1(3) ?
C8 C3 C2 . . 118.1(3) ?
C4 C3 C2 . . 122.7(3) ?
C5 C4 C3 . . 120.2(3) ?
C5 C4 H4 . . 119.9 ?
C3 C4 H4 . . 119.9 ?
C6 C5 C4 . . 120.1(4) ?
C6 C5 H5 . . 120.0 ?
C4 C5 H5 . . 120.0 ?
C7 C6 C5 . . 120.1(3) ?
C7 C6 H6 . . 119.9 ?
C5 C6 H6 . . 119.9 ?
C6 C7 C8 . . 120.3(3) ?
C6 C7 H7 . . 119.8 ?
C8 C7 H7 . . 119.8 ?
C7 C8 C3 . . 120.2(3) ?
C7 C8 H8 . . 119.9 ?
C3 C8 H8 . . 119.9 ?
N1 C9 C10 . . 124.2(2) ?
N1 C9 H9 . . 117.9 ?
C10 C9 H9 . . 117.9 ?
C11 C10 C9 . . 117.0(2) ?
C11 C10 C14 . . 122.8(3) ?
C9 C10 C14 . . 120.2(2) ?
C10 C11 C12 . . 119.8(3) ?
C10 C11 H11 . . 120.1 ?
C12 C11 H11 . . 120.1 ?
C13 C12 C11 . . 119.1(3) ?
C13 C12 H12 . . 120.4 ?
C11 C12 H12 . . 120.4 ?
N1 C13 C12 . . 122.4(3) ?
N1 C13 H13 . . 118.8 ?
C12 C13 H13 . . 118.8 ?
C10 C14 H14A . . 109.5 ?
C10 C14 H14B . . 109.5 ?
H14A C14 H14B . . 109.5 ?
C10 C14 H14C . . 109.5 ?
H14A C14 H14C . . 109.5 ?
H14B C14 H14C . . 109.5 ?

loop_
_geom_bond_atom_site_label_1
_geom_bond_atom_site_label_2
_geom_bond_site_symmetry_2
_geom_bond_distance
_geom_bond_publ_flag
Ni N1 2 2.105(2) ?
Ni S1 2 2.4466(6) ?
Ni S1 . 2.4466(6) y
Ni S2 . 2.4641(7) y
Ni N1 . 2.105(2) y
Ni S2 2 2.4641(7) ?
S1 C1 . 1.692(2) y
S2 C1 . 1.687(2) y
O1 C1 . 1.339(3) y
O1 C2 . 1.443(3) ?
N1 C9 . 1.343(3) ?
N1 C13 . 1.339(3) ?
C2 C3 . 1.498(4) ?
C2 H2A . 0.9700 ?
C2 H2B . 0.9700 ?
C3 C8 . 1.389(4) ?
C3 C4 . 1.376(4) ?
C4 C5 . 1.385(4) ?
C4 H4 . 0.9300 ?
C5 C6 . 1.378(6) ?
C5 H5 . 0.9300 ?
C6 C7 . 1.360(5) ?
C6 H6 . 0.9300 ?
C7 C8 . 1.382(4) ?
C7 H7 . 0.9300 ?
C8 H8 . 0.9300 ?
C9 C10 . 1.387(3) ?
C9 H9 . 0.9300 ?
C10 C11 . 1.379(4) ?
C10 C14 . 1.506(4) ?
C11 C12 . 1.380(4) ?
C11 H11 . 0.9300 ?
C12 C13 . 1.382(4) ?
C12 H12 . 0.9300 ?
C13 H13 . 0.9300 ?
C14 H14A . 0.9600 ?
C14 H14B . 0.9600 ?
C14 H14C . 0.9600 ?

loop_
_geom_torsion_atom_site_label_1
_geom_torsion_atom_site_label_2
_geom_torsion_atom_site_label_3
_geom_torsion_atom_site_label_4
_geom_torsion_site_symmetry_1
_geom_torsion
N1 Ni S1 C1 2 -89.96(10)
N1 Ni S1 C1 . 90.04(10)
S2 Ni S1 C1 . -0.46(8)
S2 Ni S1 C1 2 179.54(8)
N1 Ni S2 C1 2 90.77(10)
N1 Ni S2 C1 . -89.23(10)
S1 Ni S2 C1 2 -179.54(8)
S1 Ni S2 C1 . 0.46(8)
S1 Ni N1 C9 2 -132.91(18)
S1 Ni N1 C9 . 47.09(18)
S2 Ni N1 C9 . 120.69(18)
S2 Ni N1 C9 2 -59.31(18)
S1 Ni N1 C13 2 48.06(19)
S1 Ni N1 C13 . -131.94(19)
S2 Ni N1 C13 . -58.34(19)
S2 Ni N1 C13 2 121.66(19)
C2 O1 C1 S2 . 4.6(3)
C2 O1 C1 S1 . -175.82(17)
Ni S2 C1 O1 . 178.8(2)
Ni S2 C1 S1 . -0.75(13)
Ni S1 C1 O1 . -178.81(18)
Ni S1 C1 S2 . 0.75(13)
C1 O1 C2 C3 . -174.8(2)
O1 C2 C3 C8 . -164.9(2)
O1 C2 C3 C4 . 16.3(4)
C8 C3 C4 C5 . -0.5(4)
C2 C3 C4 C5 . 178.2(3)
C3 C4 C5 C6 . -0.2(5)
C4 C5 C6 C7 . 0.6(6)
C5 C6 C7 C8 . -0.3(6)
C6 C7 C8 C3 . -0.5(5)
C4 C3 C8 C7 . 0.9(4)
C2 C3 C8 C7 . -177.9(3)
C13 N1 C9 C10 . 1.8(4)
Ni N1 C9 C10 . -177.30(19)
N1 C9 C10 C11 . -1.8(4)
N1 C9 C10 C14 . 178.0(2)
C9 C10 C11 C12 . 0.2(4)
C14 C10 C11 C12 . -179.6(3)
C10 C11 C12 C13 . 1.2(4)
C9 N1 C13 C12 . -0.2(4)
Ni N1 C13 C12 . 178.9(2)
C11 C12 C13 N1 . -1.3(4)
